data_2230286
loop_
_publ_author_name
'Dahmani, Siham'
'Kandri Rodi, Youssef'
'Luis, Santiago V.'
'Essassi, El Mokhtar'
'El Ammari, Lahcen'

_publ_section_title
;
 1-Acetyl-6-bromo-1<i>H</i>-imidazo[4,5-<i>b</i>]pyridin-2(3<i>H</i>)-one
;
_journal_coeditor_code DN2682
_journal_issue 6
_journal_name_full 'Acta Crystallographica Section E'
_journal_page_first o1375
_journal_paper_doi 10.1107/S1600536811017004
_journal_volume 67
_journal_year 2011
_chemical_formula_iupac 'C8 H6 Br N3 O2'
_chemical_formula_moiety 'C8 H6 Br N3 O2'
_chemical_formula_sum 'C8 H6 Br N3 O2'
_chemical_formula_weight 256.07
_chemical_melting_point 507
_chemical_name_systematic
;
1-Acetyl-6-bromo-1<i>H</i>-imidazo[4,5-<i>b</i>]pyridin-2(3<i>H</i>)-one
;
_space_group_IT_number 2
_symmetry_cell_setting triclinic
_symmetry_space_group_name_Hall '-P 1'
_symmetry_space_group_name_H-M 'P -1'
_atom_sites_solution_hydrogens geom
_atom_sites_solution_primary direct
_atom_sites_solution_secondary difmap
_audit_creation_method SHELXL-97
_cell_angle_alpha 81.542(7)
_cell_angle_beta 85.735(7)
_cell_angle_gamma 89.676(8)
_cell_formula_units_Z 2
_cell_length_a 4.8302(15)
_cell_length_b 9.645(3)
_cell_length_c 9.809(3)
_cell_measurement_reflns_used 1685
_cell_measurement_temperature 298(2)
_cell_measurement_theta_max 26.00
_cell_measurement_theta_min 2.10
_cell_volume 450.7(2)
_computing_cell_refinement 'SAINT (Bruker, 2009)'
_computing_data_collection 'APEX2 (Bruker, 2009)'
_computing_data_reduction 'SAINT (Bruker, 2009)'
_computing_molecular_graphics 'ORTEPIII (Burnett & Johnson, 1996) and ORTEP-3 for Windows (Farrugia, 1997)'
_computing_publication_material 'SHELXL97 (Sheldrick, 2008)'
_computing_structure_refinement 'SHELXL97 (Sheldrick, 2008)'
_computing_structure_solution 'SHELXS97 (Sheldrick, 2008)'
_diffrn_ambient_temperature 298(2)
_diffrn_measured_fraction_theta_full 0.954
_diffrn_measured_fraction_theta_max 0.954
_diffrn_measurement_device_type 'Bruker APEXII CCD'
_diffrn_measurement_method '\f and \w'
_diffrn_radiation_monochromator graphite
_diffrn_radiation_source 'fine-focus sealed tube'
_diffrn_radiation_type MoK\a
_diffrn_radiation_wavelength 0.71073
_diffrn_reflns_av_R_equivalents 0.0190
_diffrn_reflns_av_sigmaI/netI 0.0340
_diffrn_reflns_limit_h_max 5
_diffrn_reflns_limit_h_min -5
_diffrn_reflns_limit_k_max 11
_diffrn_reflns_limit_k_min -11
_diffrn_reflns_limit_l_max 12
_diffrn_reflns_limit_l_min 0
_diffrn_reflns_number 2559
_diffrn_reflns_theta_full 26.00
_diffrn_reflns_theta_max 26.00
_diffrn_reflns_theta_min 2.10
_exptl_absorpt_coefficient_mu 4.534
_exptl_absorpt_correction_T_max 0.607
_exptl_absorpt_correction_T_min 0.423
_exptl_absorpt_correction_type multi-scan
_exptl_absorpt_process_details '(SADABS; Bruker, 2009)'
_exptl_crystal_colour colourless
_exptl_crystal_density_diffrn 1.887
_exptl_crystal_density_method 'not measured'
_exptl_crystal_description Fiber
_exptl_crystal_F_000 252
_exptl_crystal_size_max 0.41
_exptl_crystal_size_mid 0.16
_exptl_crystal_size_min 0.11
_refine_diff_density_max 0.433
_refine_diff_density_min -0.478
_refine_ls_extinction_method none
_refine_ls_goodness_of_fit_ref 1.074
_refine_ls_hydrogen_treatment constr
_refine_ls_matrix_type full
_refine_ls_number_parameters 128
_refine_ls_number_reflns 1685
_refine_ls_number_restraints 0
_refine_ls_restrained_S_all 1.074
_refine_ls_R_factor_all 0.0296
_refine_ls_R_factor_gt 0.0277
_refine_ls_shift/su_max 0.001
_refine_ls_shift/su_mean 0.000
_refine_ls_structure_factor_coef Fsqd
_refine_ls_weighting_details 'calc w=1/[\s^2^(Fo^2^)+(0.0374P)^2^+0.2048P] where P=(Fo^2^+2Fc^2^)/3'
_refine_ls_weighting_scheme calc
_refine_ls_wR_factor_gt 0.0724
_refine_ls_wR_factor_ref 0.0738
_reflns_number_gt 1583
_reflns_number_total 1685
_reflns_threshold_expression I>2\s(I)
_cod_data_source_file dn2682.cif
_cod_data_source_block I
_cod_original_cell_volume 450.8(2)
_cod_database_code 2230286
_cod_database_fobs_code 2230286

loop_
_symmetry_equiv_pos_as_xyz
'x, y, z'
'-x, -y, -z'

loop_
_atom_site_type_symbol
_atom_site_label
_atom_site_fract_x
_atom_site_fract_y
_atom_site_fract_z
_atom_site_U_iso_or_equiv
_atom_site_adp_type
_atom_site_calc_flag
_atom_site_refinement_flags
_atom_site_occupancy
_atom_site_symmetry_multiplicity
_atom_site_disorder_assembly
_atom_site_disorder_group
C C1 -0.0666(6) 0.9228(3) 0.7492(3) 0.0412(6) Uani d . 1 1 . .
H H1 -0.0912 0.9789 0.6654 0.049 Uiso calc R 1 1 . .
C C2 0.1373(5) 0.8216(3) 0.7536(2) 0.0371(5) Uani d . 1 1 . .
C C3 0.1881(5) 0.7340(3) 0.8759(2) 0.0377(5) Uani d . 1 1 . .
H H3 0.3253 0.6658 0.8796 0.045 Uiso calc R 1 1 . .
C C4 0.0199(5) 0.7562(3) 0.9904(2) 0.0355(5) Uani d . 1 1 . .
C C5 -0.1838(5) 0.8602(3) 0.9766(3) 0.0372(5) Uani d . 1 1 . .
C C6 -0.2202(6) 0.7636(3) 1.2009(3) 0.0435(6) Uani d . 1 1 . .
C C7 0.1715(7) 0.5870(3) 1.1871(3) 0.0466(6) Uani d . 1 1 . .
C C8 0.1168(8) 0.5301(3) 1.3357(3) 0.0588(8) Uani d . 1 1 . .
H H8A 0.2348 0.4510 1.3590 0.088 Uiso calc R 1 1 . .
H H8B -0.0740 0.5012 1.3534 0.088 Uiso calc R 1 1 . .
H H8C 0.1541 0.6013 1.3909 0.088 Uiso calc R 1 1 . .
N N1 -0.2322(5) 0.9436(2) 0.8618(2) 0.0426(5) Uani d . 1 1 . .
N N2 -0.3244(5) 0.8613(3) 1.1034(2) 0.0435(5) Uani d . 1 1 . .
H H2 -0.4601 0.9164 1.1191 0.052 Uiso calc R 1 1 . .
N N3 -0.0003(5) 0.6957(2) 1.1302(2) 0.0395(5) Uani d . 1 1 . .
O O1 -0.2966(5) 0.7398(2) 1.3223(2) 0.0595(6) Uani d . 1 1 . .
O O2 0.3528(6) 0.5462(3) 1.1138(2) 0.0757(8) Uani d . 1 1 . .
Br Br1 0.35286(6) 0.80290(3) 0.58804(2) 0.04632(13) Uani d . 1 1 . .

loop_
_atom_site_aniso_label
_atom_site_aniso_U_11
_atom_site_aniso_U_22
_atom_site_aniso_U_33
_atom_site_aniso_U_12
_atom_site_aniso_U_13
_atom_site_aniso_U_23
C1 0.0412(14) 0.0477(14) 0.0338(13) 0.0047(11) -0.0012(10) -0.0033(10)
C2 0.0392(14) 0.0439(13) 0.0276(11) -0.0007(10) 0.0057(10) -0.0072(9)
C3 0.0387(14) 0.0428(12) 0.0310(12) 0.0059(10) 0.0035(10) -0.0064(10)
C4 0.0369(13) 0.0405(12) 0.0283(11) 0.0025(10) 0.0032(9) -0.0050(9)
C5 0.0330(13) 0.0449(13) 0.0341(12) 0.0037(10) 0.0031(10) -0.0100(10)
C6 0.0405(15) 0.0523(15) 0.0366(14) 0.0057(11) 0.0085(11) -0.0088(11)
C7 0.0598(18) 0.0451(14) 0.0325(13) 0.0098(12) 0.0069(12) -0.0034(10)
C8 0.078(2) 0.0572(17) 0.0349(15) 0.0131(15) 0.0123(14) 0.0039(12)
N1 0.0397(13) 0.0504(12) 0.0371(12) 0.0090(10) -0.0002(9) -0.0059(9)
N2 0.0382(12) 0.0550(13) 0.0359(12) 0.0105(10) 0.0076(9) -0.0074(9)
N3 0.0417(12) 0.0461(11) 0.0287(10) 0.0075(9) 0.0083(8) -0.0045(8)
O1 0.0640(14) 0.0745(14) 0.0354(11) 0.0152(11) 0.0188(9) -0.0049(9)
O2 0.0976(19) 0.0822(16) 0.0386(11) 0.0532(15) 0.0185(11) 0.0060(10)
Br1 0.0522(2) 0.0565(2) 0.02805(16) 0.00477(12) 0.00836(11) -0.00472(11)

loop_
_atom_type_symbol
_atom_type_description
_atom_type_scat_dispersion_real
_atom_type_scat_dispersion_imag
_atom_type_scat_source
C C 0.0033 0.0016 'International Tables Vol C Tables 4.2.6.8 and 6.1.1.4'
H H 0.0000 0.0000 'International Tables Vol C Tables 4.2.6.8 and 6.1.1.4'
N N 0.0061 0.0033 'International Tables Vol C Tables 4.2.6.8 and 6.1.1.4'
O O 0.0106 0.0060 'International Tables Vol C Tables 4.2.6.8 and 6.1.1.4'
Br Br -0.2901 2.4595 'International Tables Vol C Tables 4.2.6.8 and 6.1.1.4'

loop_
_geom_angle_atom_site_label_1
_geom_angle_atom_site_label_2
_geom_angle_atom_site_label_3
_geom_angle_site_symmetry_1
_geom_angle_site_symmetry_3
_geom_angle
_geom_angle_publ_flag
N1 C1 C2 . . 122.6(2) ?
N1 C1 H1 . . 118.7 ?
C2 C1 H1 . . 118.7 ?
C1 C2 C3 . . 122.0(2) ?
C1 C2 Br1 . . 118.30(19) ?
C3 C2 Br1 . . 119.66(19) ?
C4 C3 C2 . . 115.1(2) ?
C4 C3 H3 . . 122.5 ?
C2 C3 H3 . . 122.5 ?
C3 C4 C5 . . 119.2(2) ?
C3 C4 N3 . . 134.3(2) ?
C5 C4 N3 . . 106.5(2) ?
N1 C5 N2 . . 125.6(2) ?
N1 C5 C4 . . 126.0(2) ?
N2 C5 C4 . . 108.4(2) ?
O1 C6 N2 . . 127.0(3) ?
O1 C6 N3 . . 127.1(3) ?
N2 C6 N3 . . 105.9(2) ?
O2 C7 N3 . . 118.5(2) ?
O2 C7 C8 . . 123.7(3) ?
N3 C7 C8 . . 117.8(2) ?
C7 C8 H8A . . 109.5 ?
C7 C8 H8B . . 109.5 ?
H8A C8 H8B . . 109.5 ?
C7 C8 H8C . . 109.5 ?
H8A C8 H8C . . 109.5 ?
H8B C8 H8C . . 109.5 ?
C5 N1 C1 . . 115.0(2) ?
C6 N2 C5 . . 110.9(2) ?
C6 N2 H2 . . 124.6 ?
C5 N2 H2 . . 124.6 ?
C4 N3 C7 . . 124.2(2) ?
C4 N3 C6 . . 108.4(2) ?
C7 N3 C6 . . 127.4(2) ?

loop_
_geom_bond_atom_site_label_1
_geom_bond_atom_site_label_2
_geom_bond_site_symmetry_2
_geom_bond_distance
_geom_bond_publ_flag
C1 N1 . 1.354(3) ?
C1 C2 . 1.381(4) ?
C1 H1 . 0.9300 ?
C2 C3 . 1.398(4) ?
C2 Br1 . 1.894(2) ?
C3 C4 . 1.379(3) ?
C3 H3 . 0.9300 ?
C4 C5 . 1.401(4) ?
C4 N3 . 1.406(3) ?
C5 N1 . 1.319(3) ?
C5 N2 . 1.374(3) ?
C6 O1 . 1.209(3) ?
C6 N2 . 1.363(4) ?
C6 N3 . 1.433(3) ?
C7 O2 . 1.193(4) ?
C7 N3 . 1.409(4) ?
C7 C8 . 1.486(4) ?
C8 H8A . 0.9600 ?
C8 H8B . 0.9600 ?
C8 H8C . 0.9600 ?
N2 H2 . 0.8600 ?

loop_
_geom_hbond_atom_site_label_D
_geom_hbond_atom_site_label_H
_geom_hbond_atom_site_label_A
_geom_hbond_site_symmetry_A
_geom_hbond_distance_DH
_geom_hbond_distance_HA
_geom_hbond_distance_DA
_geom_hbond_angle_DHA
N2 H2 N1 2_477 0.86 2.02 2.877(3) 174.5
C3 H3 O2 2_667 0.93 2.56 3.481(3) 171.8

loop_
_geom_torsion_atom_site_label_1
_geom_torsion_atom_site_label_2
_geom_torsion_atom_site_label_3
_geom_torsion_atom_site_label_4
_geom_torsion_site_symmetry_1
_geom_torsion_site_symmetry_2
_geom_torsion_site_symmetry_3
_geom_torsion_site_symmetry_4
_geom_torsion
_geom_torsion_publ_flag
N1 C1 C2 C3 . . . . -0.5(5) ?
N1 C1 C2 Br1 . . . . 179.6(2) ?
C1 C2 C3 C4 . . . . 0.1(4) ?
Br1 C2 C3 C4 . . . . -179.98(19) ?
C2 C3 C4 C5 . . . . 0.5(4) ?
C2 C3 C4 N3 . . . . -179.2(3) ?
C3 C4 C5 N1 . . . . -0.8(4) ?
N3 C4 C5 N1 . . . . 178.9(3) ?
C3 C4 C5 N2 . . . . 179.5(2) ?
N3 C4 C5 N2 . . . . -0.7(3) ?
N2 C5 N1 C1 . . . . -179.9(3) ?
C4 C5 N1 C1 . . . . 0.5(4) ?
C2 C1 N1 C5 . . . . 0.2(4) ?
O1 C6 N2 C5 . . . . 179.1(3) ?
N3 C6 N2 C5 . . . . -0.4(3) ?
N1 C5 N2 C6 . . . . -178.9(3) ?
C4 C5 N2 C6 . . . . 0.7(3) ?
C3 C4 N3 C7 . . . . 0.3(5) ?
C5 C4 N3 C7 . . . . -179.4(3) ?
C3 C4 N3 C6 . . . . -179.8(3) ?
C5 C4 N3 C6 . . . . 0.5(3) ?
O2 C7 N3 C4 . . . . 2.8(5) ?
C8 C7 N3 C4 . . . . -177.5(3) ?
O2 C7 N3 C6 . . . . -177.1(3) ?
C8 C7 N3 C6 . . . . 2.6(5) ?
O1 C6 N3 C4 . . . . -179.6(3) ?
N2 C6 N3 C4 . . . . 0.0(3) ?
O1 C6 N3 C7 . . . . 0.3(5) ?
N2 C6 N3 C7 . . . . 179.8(3) ?

loop_
_cod_related_entry_id
_cod_related_entry_database
_cod_related_entry_code
1 ChemSpider 30656692
